data_7220718
loop_
_publ_author_name
'Wang, Xue'
'Zhao, Keqing'
'Elsegood, Mark Robert James'
'Prior, Timothy J.'
'Liu, Xiaoming'
'Li, Wu'
'Sanz, Sergio'
'Brechin, Euan K.'
'Redshaw, Carl'

_publ_section_title
;
 Mono-and Tetra-nuclear copper complexes bearing bis(imino)phenoxide
 derived ligands: catalytic evaluation for benzene oxidation and ROP of
 epsilon-caprolactone
;
_journal_name_full 'RSC Adv.'
_journal_paper_doi 10.1039/C5RA08696E
_journal_year 2015
_chemical_formula_moiety
;
C64 H68 Cu4 N4 O11, 3.333(C2 H6 O)
;
_chemical_formula_sum 'C70.67 H88 Cu4 N4 O14.33'
_chemical_formula_weight 1477.00
_space_group_crystal_system triclinic
_space_group_IT_number 2
_space_group_name_Hall '-P 1'
_space_group_name_H-M_alt 'P -1'
_symmetry_space_group_name_Hall '-P 1'
_symmetry_space_group_name_H-M 'P -1'
_atom_sites_solution_hydrogens geom
_audit_creation_method SHELXL-2014/6
_audit_update_record
;
2014-12-21 deposited with the CCDC.
2015-06-05 downloaded from the CCDC.
;
_cell_angle_alpha 82.021(2)
_cell_angle_beta 88.299(3)
_cell_angle_gamma 64.613(5)
_cell_formula_units_Z 2
_cell_length_a 14.1438(9)
_cell_length_b 14.8853(5)
_cell_length_c 20.3062(5)
_cell_measurement_reflns_used 7580
_cell_measurement_temperature 293(2)
_cell_measurement_theta_max 27.6820
_cell_measurement_theta_min 3.2050
_cell_volume 3822.8(3)
_computing_cell_refinement
;
CrysAlisPro, Agilent Technologies,
Version 1.171.36.28 (release 01-02-2013 CrysAlis171 .NET)
(compiled Feb  1 2013,16:14:44)
;
_computing_data_collection
;
CrysAlisPro, Agilent Technologies,
Version 1.171.36.28 (release 01-02-2013 CrysAlis171 .NET)
(compiled Feb  1 2013,16:14:44)
;
_computing_data_reduction
;
CrysAlisPro, Agilent Technologies,
Version 1.171.36.28 (release 01-02-2013 CrysAlis171 .NET)
(compiled Feb  1 2013,16:14:44)
;
_computing_structure_refinement 'SHELXL-2014/6 (Sheldrick, 2014)'
_computing_structure_solution SHLEXS-86
_diffrn_ambient_temperature 293(2)
_diffrn_detector_area_resol_mean 16.0874
_diffrn_measured_fraction_theta_full 0.998
_diffrn_measured_fraction_theta_max 0.854
_diffrn_measurement_device_type 'Xcalibur, Eos'
_diffrn_measurement_method \w-scans
_diffrn_radiation_type MoK\a
_diffrn_radiation_wavelength 0.71073
_diffrn_reflns_av_R_equivalents 0.0463
_diffrn_reflns_av_unetI/netI 0.0899
_diffrn_reflns_laue_measured_fraction_full 0.998
_diffrn_reflns_laue_measured_fraction_max 0.854
_diffrn_reflns_limit_h_max 19
_diffrn_reflns_limit_h_min -18
_diffrn_reflns_limit_k_max 20
_diffrn_reflns_limit_k_min -20
_diffrn_reflns_limit_l_max 26
_diffrn_reflns_limit_l_min -27
_diffrn_reflns_number 33076
_diffrn_reflns_point_group_measured_fraction_full 0.998
_diffrn_reflns_point_group_measured_fraction_max 0.854
_diffrn_reflns_theta_full 25.242
_diffrn_reflns_theta_max 29.028
_diffrn_reflns_theta_min 2.923
_diffrn_source 'Enhance (Mo) X-ray Source'
_exptl_absorpt_coefficient_mu 1.158
_exptl_absorpt_correction_T_max 1.00000
_exptl_absorpt_correction_T_min 0.84257
_exptl_absorpt_correction_type multi-scan
_exptl_absorpt_process_details
;
CrysAlisPro, Agilent Technologies,
Version 1.171.36.28 (release 01-02-2013 CrysAlis171 .NET)
(compiled Feb  1 2013,16:14:44)
Empirical absorption correction using spherical harmonics,
 implemented in SCALE3 ABSPACK scaling algorithm.
;
_exptl_crystal_colour green
_exptl_crystal_density_diffrn 1.284
_exptl_crystal_description block
_exptl_crystal_F_000 1541.3
_exptl_crystal_size_max 0.35
_exptl_crystal_size_mid 0.25
_exptl_crystal_size_min 0.25
_refine_diff_density_max 1.099
_refine_diff_density_min -0.605
_refine_diff_density_rms 0.095
_refine_ls_extinction_method none
_refine_ls_goodness_of_fit_ref 1.072
_refine_ls_hydrogen_treatment constr
_refine_ls_matrix_type full
_refine_ls_number_parameters 838
_refine_ls_number_reflns 17406
_refine_ls_number_restraints 12
_refine_ls_restrained_S_all 1.079
_refine_ls_R_factor_all 0.1248
_refine_ls_R_factor_gt 0.0736
_refine_ls_shift/su_max 0.000
_refine_ls_shift/su_mean 0.000
_refine_ls_structure_factor_coef Fsqd
_refine_ls_weighting_details 'w=1/[\s^2^(Fo^2^)+(0.0946P)^2^+2.9273P] where P=(Fo^2^+2Fc^2^)/3'
_refine_ls_weighting_scheme calc
_refine_ls_wR_factor_gt 0.1908
_refine_ls_wR_factor_ref 0.2288
_reflns_Friedel_coverage 0.000
_reflns_number_gt 10415
_reflns_number_total 17406
_reflns_threshold_expression 'I > 2\s(I)'
_cod_data_source_file c5ra08696e2.cif
_cod_data_source_block 2-1-2
_cod_database_code 7220718
_shelx_space_group_comment
;
The symmetry employed for this shelxl refinement is uniquely defined
by the following loop, which should always be used as a source of
symmetry information in preference to the above space-group names.
They are only intended as comments.
;
_shelxl_version_number 2014/6

loop_
_space_group_symop_operation_xyz
'x, y, z'
'-x, -y, -z'

loop_
_atom_site_label
_atom_site_type_symbol
_atom_site_fract_x
_atom_site_fract_y
_atom_site_fract_z
_atom_site_U_iso_or_equiv
_atom_site_adp_type
_atom_site_occupancy
_atom_site_site_symmetry_order
_atom_site_calc_flag
_atom_site_refinement_flags_posn
_atom_site_refinement_flags_adp
_atom_site_refinement_flags_occupancy
Cu1 Cu 0.62167(5) 0.11425(5) 0.22959(3) 0.04117(18) Uani 1 1 d . . .
Cu2 Cu 0.84950(5) 0.00708(5) 0.20314(3) 0.04221(18) Uani 1 1 d . . .
Cu3 Cu 0.76861(6) -0.03881(5) 0.35113(3) 0.04428(19) Uani 1 1 d . . .
Cu4 Cu 0.70915(6) -0.11546(5) 0.23765(3) 0.04361(19) Uani 1 1 d . . .
N1 N 0.9383(3) 0.0673(3) 0.15596(19) 0.0436(10) Uani 1 1 d . . .
N2 N 0.5049(3) 0.2164(3) 0.1697(2) 0.0436(10) Uani 1 1 d . . .
N3 N 0.7131(4) -0.2491(4) 0.2313(2) 0.0533(12) Uani 1 1 d . . .
N4 N 0.7566(4) -0.0731(4) 0.44924(19) 0.0514(12) Uani 1 1 d . . .
O1 O 0.7434(3) -0.0094(2) 0.25688(14) 0.0394(8) Uani 1 1 d . . .
O2 O 0.7240(3) 0.1281(3) 0.16602(16) 0.0474(9) Uani 1 1 d . . .
O3 O 0.7401(3) -0.1541(3) 0.33462(16) 0.0545(10) Uani 1 1 d . . .
O4 O 0.7801(4) 0.0821(3) 0.36492(18) 0.0610(11) Uani 1 1 d . . .
O5 O 0.6684(4) 0.2072(3) 0.2928(2) 0.0670(12) Uani 1 1 d . . .
O6 O 0.5332(4) -0.0414(4) 0.2619(2) 0.0742(13) Uani 1 1 d . . .
O7 O 0.5323(3) 0.0940(3) 0.29737(17) 0.0519(10) Uani 1 1 d . . .
O8 O 0.6726(3) -0.0644(3) 0.14451(17) 0.0545(10) Uani 1 1 d . . .
O9 O 0.8270(4) -0.0729(4) 0.1111(2) 0.0758(14) Uani 1 1 d . . .
O10 O 0.9439(4) -0.1343(5) 0.3445(2) 0.101(2) Uani 1 1 d . . .
O11 O 0.9696(3) -0.1123(3) 0.23708(19) 0.0613(11) Uani 1 1 d . . .
C1 C 1.0472(4) 0.0304(4) 0.1752(2) 0.0457(13) Uani 1 1 d . . .
C2 C 1.0714(5) 0.0543(5) 0.2345(3) 0.0548(15) Uani 1 1 d . . .
C3 C 1.1750(6) 0.0180(6) 0.2535(3) 0.0682(18) Uani 1 1 d . . .
H3 H 1.1922 0.0333 0.2930 0.082 Uiso 1 1 calc R U .
C4 C 1.2545(6) -0.0403(6) 0.2158(3) 0.074(2) Uani 1 1 d . . .
H4 H 1.3242 -0.0638 0.2293 0.089 Uiso 1 1 calc R U .
C5 C 1.2278(5) -0.0629(5) 0.1576(3) 0.0670(17) Uani 1 1 d . . .
H5 H 1.2807 -0.1024 0.1318 0.080 Uiso 1 1 calc R U .
C6 C 1.1245(5) -0.0285(4) 0.1364(3) 0.0535(14) Uani 1 1 d . . .
C7 C 0.9066(4) 0.1361(4) 0.1048(2) 0.0435(12) Uani 1 1 d . . .
H7 H 0.9576 0.1517 0.0830 0.052 Uiso 1 1 calc R U .
C8 C 0.8005(4) 0.1918(4) 0.0774(2) 0.0428(12) Uani 1 1 d . . .
C9 C 0.7854(5) 0.2570(4) 0.0187(2) 0.0459(13) Uani 1 1 d . . .
H9 H 0.8439 0.2602 -0.0016 0.055 Uiso 1 1 calc R U .
C10 C 0.6881(5) 0.3176(4) -0.0113(2) 0.0486(14) Uani 1 1 d . . .
C11 C 0.6035(5) 0.3150(4) 0.0213(2) 0.0460(13) Uani 1 1 d . . .
H11 H 0.5370 0.3565 0.0028 0.055 Uiso 1 1 calc R U .
C12 C 0.6121(4) 0.2516(4) 0.0823(2) 0.0413(12) Uani 1 1 d . . .
C13 C 0.7126(4) 0.1878(4) 0.1106(2) 0.0407(12) Uani 1 1 d . . .
C14 C 0.6776(5) 0.3904(4) -0.0752(3) 0.0580(16) Uani 1 1 d . . .
C15 C 0.7112(7) 0.4687(6) -0.0593(4) 0.091(3) Uani 1 1 d . . .
H15A H 0.6674 0.5045 -0.0258 0.136 Uiso 1 1 calc R U .
H15B H 0.7827 0.4366 -0.0431 0.136 Uiso 1 1 calc R U .
H15C H 0.7048 0.5150 -0.0987 0.136 Uiso 1 1 calc R U .
C16 C 0.7472(7) 0.3337(6) -0.1284(3) 0.098(3) Uani 1 1 d . . .
H16A H 0.7260 0.2839 -0.1386 0.147 Uiso 1 1 calc R U .
H16B H 0.7408 0.3800 -0.1679 0.147 Uiso 1 1 calc R U .
H16C H 0.8188 0.3016 -0.1123 0.147 Uiso 1 1 calc R U .
C17 C 0.5630(6) 0.4448(6) -0.1016(3) 0.085(2) Uani 1 1 d . . .
H17A H 0.5399 0.3964 -0.1121 0.128 Uiso 1 1 calc R U .
H17B H 0.5197 0.4811 -0.0682 0.128 Uiso 1 1 calc R U .
H17C H 0.5581 0.4908 -0.1409 0.128 Uiso 1 1 calc R U .
C18 C 0.5166(4) 0.2594(4) 0.1131(2) 0.0448(13) Uani 1 1 d . . .
H18 H 0.4553 0.3013 0.0887 0.054 Uiso 1 1 calc R U .
C19 C 0.3956(5) 0.2407(4) 0.1858(3) 0.0524(14) Uani 1 1 d . . .
C20 C 0.3470(5) 0.3097(5) 0.2298(3) 0.0666(18) Uani 1 1 d . . .
C21 C 0.2442(7) 0.3323(7) 0.2431(5) 0.101(3) Uani 1 1 d . . .
H21 H 0.2089 0.3804 0.2708 0.121 Uiso 1 1 calc R U .
C22 C 0.1928(7) 0.2861(9) 0.2169(5) 0.113(3) Uani 1 1 d . . .
H22 H 0.1236 0.3018 0.2275 0.135 Uiso 1 1 calc R U .
C23 C 0.2420(6) 0.2166(7) 0.1751(4) 0.090(2) Uani 1 1 d . . .
H23 H 0.2058 0.1855 0.1574 0.108 Uiso 1 1 calc R U .
C24 C 0.3453(5) 0.1920(5) 0.1586(3) 0.0646(17) Uani 1 1 d . . .
C25 C 0.4003(6) 0.1135(6) 0.1135(3) 0.078(2) Uani 1 1 d . . .
H25A H 0.3527 0.0885 0.0998 0.118 Uiso 1 1 calc R U .
H25B H 0.4234 0.1429 0.0751 0.118 Uiso 1 1 calc R U .
H25C H 0.4596 0.0591 0.1371 0.118 Uiso 1 1 calc R U .
C26 C 0.4049(6) 0.3564(6) 0.2630(4) 0.083(2) Uani 1 1 d . . .
H26A H 0.4754 0.3322 0.2479 0.124 Uiso 1 1 calc R U .
H26B H 0.3703 0.4281 0.2519 0.124 Uiso 1 1 calc R U .
H26C H 0.4060 0.3386 0.3104 0.124 Uiso 1 1 calc R U .
C27 C 1.0987(6) -0.0577(5) 0.0731(3) 0.0723(19) Uani 1 1 d . . .
H27A H 1.1624 -0.0986 0.0532 0.108 Uiso 1 1 calc R U .
H27B H 1.0577 -0.0948 0.0833 0.108 Uiso 1 1 calc R U .
H27C H 1.0597 0.0018 0.0426 0.108 Uiso 1 1 calc R U .
C28 C 0.9870(6) 0.1159(6) 0.2768(3) 0.084(2) Uani 1 1 d . . .
H28A H 0.9199 0.1346 0.2559 0.126 Uiso 1 1 calc R U .
H28B H 0.9915 0.0775 0.3197 0.126 Uiso 1 1 calc R U .
H28C H 0.9951 0.1754 0.2821 0.126 Uiso 1 1 calc R U .
C31 C 0.7216(6) -0.2826(5) 0.1671(3) 0.0610(17) Uani 1 1 d . . .
C32 C 0.6306(7) -0.2558(6) 0.1286(3) 0.078(2) Uani 1 1 d . . .
C33 C 0.6483(10) -0.2904(8) 0.0667(4) 0.106(3) Uani 1 1 d . . .
H33 H 0.5907 -0.2751 0.0389 0.127 Uiso 1 1 calc R U .
C34 C 0.7446(13) -0.3449(9) 0.0453(5) 0.134(5) Uani 1 1 d . . .
H34 H 0.7520 -0.3651 0.0034 0.160 Uiso 1 1 calc R U .
C35 C 0.8292(10) -0.3701(9) 0.0838(5) 0.129(4) Uani 1 1 d . . .
H35 H 0.8948 -0.4100 0.0689 0.155 Uiso 1 1 calc R U .
C36 C 0.8214(8) -0.3373(6) 0.1472(4) 0.092(3) Uani 1 1 d . . .
C37 C 0.7060(6) -0.3090(5) 0.2814(3) 0.0628(17) Uani 1 1 d . . .
H37 H 0.7014 -0.3663 0.2718 0.075 Uiso 1 1 calc R U .
C38 C 0.7045(5) -0.2970(5) 0.3509(3) 0.0584(16) Uani 1 1 d . . .
C39 C 0.7223(5) -0.2212(4) 0.3745(2) 0.0491(14) Uani 1 1 d . . .
C40 C 0.7236(5) -0.2212(4) 0.4450(3) 0.0545(15) Uani 1 1 d . . .
C41 C 0.7086(6) -0.2973(5) 0.4865(3) 0.0673(19) Uani 1 1 d . . .
H41 H 0.7115 -0.2975 0.5322 0.081 Uiso 1 1 calc R U .
C42 C 0.6897(6) -0.3718(5) 0.4644(3) 0.070(2) Uani 1 1 d . . .
C43 C 0.6870(6) -0.3696(5) 0.3961(3) 0.073(2) Uani 1 1 d . . .
H43 H 0.6732 -0.4178 0.3791 0.087 Uiso 1 1 calc R U .
C44 C 0.6729(8) -0.4537(6) 0.5123(4) 0.089(3) Uani 1 1 d . . .
C45 C 0.5571(11) -0.4025(10) 0.5363(7) 0.190(7) Uani 1 1 d . . .
H45A H 0.5482 -0.3457 0.5575 0.284 Uiso 1 1 calc R U .
H45B H 0.5092 -0.3805 0.4986 0.284 Uiso 1 1 calc R U .
H45C H 0.5433 -0.4499 0.5673 0.284 Uiso 1 1 calc R U .
C46 C 0.7435(10) -0.4829(7) 0.5738(4) 0.139(4) Uani 1 1 d . . .
H46A H 0.7325 -0.4238 0.5928 0.208 Uiso 1 1 calc R U .
H46B H 0.7275 -0.5279 0.6057 0.208 Uiso 1 1 calc R U .
H46C H 0.8153 -0.5155 0.5618 0.208 Uiso 1 1 calc R U .
C47 C 0.6845(15) -0.5368(8) 0.4814(5) 0.220(9) Uani 1 1 d . . .
H47A H 0.6382 -0.5141 0.4429 0.330 Uiso 1 1 calc R U .
H47B H 0.7555 -0.5702 0.4681 0.330 Uiso 1 1 calc R U .
H47C H 0.6677 -0.5826 0.5120 0.330 Uiso 1 1 calc R U .
C48 C 0.7404(5) -0.1481(5) 0.4759(3) 0.0587(16) Uani 1 1 d . . .
H48 H 0.7393 -0.1564 0.5221 0.070 Uiso 1 1 calc R U .
C49 C 0.7638(6) -0.0091(6) 0.4946(3) 0.0643(19) Uani 1 1 d . . .
C50 C 0.6738(8) 0.0752(6) 0.5038(3) 0.083(3) Uani 1 1 d . . .
C51 C 0.6830(11) 0.1401(8) 0.5456(4) 0.123(4) Uani 1 1 d . . .
H51 H 0.6248 0.1980 0.5532 0.147 Uiso 1 1 calc R U .
C52 C 0.7767(16) 0.1176(12) 0.5741(5) 0.163(8) Uani 1 1 d . . .
H52 H 0.7814 0.1604 0.6018 0.195 Uiso 1 1 calc R U .
C53 C 0.8625(12) 0.0368(11) 0.5643(5) 0.130(5) Uani 1 1 d . . .
H53 H 0.9255 0.0251 0.5848 0.156 Uiso 1 1 calc R U .
C54 C 0.8606(9) -0.0332(8) 0.5228(3) 0.096(3) Uani 1 1 d . . .
C55 C 0.9539(8) -0.1251(10) 0.5125(5) 0.131(4) Uani 1 1 d . . .
H55A H 1.0131 -0.1280 0.5363 0.196 Uiso 1 1 calc R U .
H55B H 0.9418 -0.1829 0.5288 0.196 Uiso 1 1 calc R U .
H55C H 0.9677 -0.1243 0.4659 0.196 Uiso 1 1 calc R U .
C56 C 0.5726(7) 0.1001(7) 0.4710(4) 0.096(3) Uani 1 1 d . . .
H56A H 0.5206 0.1613 0.4840 0.143 Uiso 1 1 calc R U .
H56B H 0.5792 0.1086 0.4236 0.143 Uiso 1 1 calc R U .
H56C H 0.5520 0.0467 0.4838 0.143 Uiso 1 1 calc R U .
C57 C 0.5242(7) -0.1930(7) 0.1512(4) 0.096(3) Uani 1 1 d . . .
C58 C 0.9198(8) -0.3597(9) 0.1862(5) 0.130(4) Uani 1 1 d . . .
C61 C 0.7281(6) 0.1734(5) 0.3421(3) 0.0573(16) Uani 1 1 d . . .
C62 C 0.7488(7) 0.2452(5) 0.3786(3) 0.079(2) Uani 1 1 d . . .
H62A H 0.7965 0.2082 0.4156 0.119 Uiso 1 1 calc R U .
H62B H 0.7788 0.2812 0.3489 0.119 Uiso 1 1 calc R U .
H62C H 0.6841 0.2919 0.3943 0.119 Uiso 1 1 calc R U .
C63 C 0.5007(5) 0.0255(5) 0.2975(3) 0.0542(15) Uani 1 1 d . . .
C64 C 0.4144(6) 0.0311(7) 0.3450(3) 0.089(3) Uani 1 1 d . . .
H64A H 0.3974 0.0867 0.3692 0.134 Uiso 1 1 calc R U .
H64B H 0.3534 0.0401 0.3203 0.134 Uiso 1 1 calc R U .
H64C H 0.4375 -0.0301 0.3756 0.134 Uiso 1 1 calc R U .
C65 C 0.7348(6) -0.0558(4) 0.1011(3) 0.0540(15) Uani 1 1 d . . .
C66 C 0.6888(6) -0.0183(6) 0.0309(3) 0.077(2) Uani 1 1 d . . .
H66A H 0.6171 -0.0083 0.0304 0.116 Uiso 1 1 calc R U .
H66B H 0.6922 0.0441 0.0154 0.116 Uiso 1 1 calc R U .
H66C H 0.7279 -0.0669 0.0023 0.116 Uiso 1 1 calc R U .
C67 C 0.9937(5) -0.1556(5) 0.2957(3) 0.0615(16) Uani 1 1 d . . .
C68 C 1.1012(7) -0.2464(6) 0.3027(4) 0.112(3) Uani 1 1 d . . .
H68A H 1.1318 -0.2544 0.2598 0.168 Uiso 1 1 calc R U .
H68B H 1.1460 -0.2358 0.3323 0.168 Uiso 1 1 calc R U .
H68C H 1.0929 -0.3058 0.3204 0.168 Uiso 1 1 calc R U .
C71 C 0.4571(11) 0.6044(10) 0.2890(6) 0.147(5) Uani 1 1 d D . .
H71A H 0.4203 0.5628 0.3007 0.177 Uiso 1 1 calc R U .
H71B H 0.4450 0.6282 0.2417 0.177 Uiso 1 1 calc R U .
C72 C 0.4147(11) 0.6858(10) 0.3228(6) 0.162(5) Uani 1 1 d D . .
H72A H 0.3413 0.7221 0.3115 0.243 Uiso 1 1 calc R U .
H72B H 0.4242 0.6633 0.3698 0.243 Uiso 1 1 calc R U .
H72C H 0.4490 0.7289 0.3107 0.243 Uiso 1 1 calc R U .
C73 C 0.9189(10) 0.7648(11) -0.0187(7) 0.174(6) Uani 1 1 d D . .
H73A H 0.8882 0.8193 -0.0550 0.208 Uiso 1 1 calc R U .
H73B H 0.8621 0.7545 0.0036 0.208 Uiso 1 1 calc R U .
C74 C 0.9841(13) 0.6751(12) -0.0465(8) 0.213(8) Uani 1 1 d D . .
H74A H 0.9428 0.6610 -0.0766 0.320 Uiso 1 1 calc R U .
H74B H 1.0396 0.6848 -0.0701 0.320 Uiso 1 1 calc R U .
H74C H 1.0134 0.6197 -0.0114 0.320 Uiso 1 1 calc R U .
C75 C 0.7164(10) 0.3820(10) 0.1932(7) 0.162(5) Uani 1 1 d D . .
H75A H 0.7714 0.3200 0.2148 0.194 Uiso 1 1 calc R U .
H75B H 0.7016 0.3666 0.1508 0.194 Uiso 1 1 calc R U .
C76 C 0.7632(17) 0.4398(14) 0.1770(12) 0.318(15) Uani 1 1 d D . .
H76A H 0.8225 0.4067 0.1508 0.478 Uiso 1 1 calc R U .
H76B H 0.7154 0.5014 0.1516 0.478 Uiso 1 1 calc R U .
H76C H 0.7863 0.4541 0.2166 0.478 Uiso 1 1 calc R U .
C77 C 0.984(3) -0.4165(19) 0.3818(14) 0.120 Uiso 0.3333 1 d D U P
H77A H 0.9247 -0.3794 0.3511 0.144 Uiso 0.3333 1 calc R U P
H77B H 1.0455 -0.4273 0.3553 0.144 Uiso 0.3333 1 calc R U P
C78 C 0.986(2) -0.5121(19) 0.3959(14) 0.120 Uiso 0.3333 1 d D U P
H78A H 0.9883 -0.5386 0.3551 0.180 Uiso 0.3333 1 calc R U P
H78B H 1.0469 -0.5559 0.4233 0.180 Uiso 0.3333 1 calc R U P
H78C H 0.9242 -0.5073 0.4190 0.180 Uiso 0.3333 1 calc R U P
O20 O 0.5618(8) 0.5462(7) 0.3009(5) 0.177(4) Uani 1 1 d D . .
H20 H 0.5814 0.4994 0.2790 0.265 Uiso 1 1 calc R U .
O21 O 0.9690(5) 0.7945(6) 0.0263(3) 0.117(2) Uani 1 1 d D . .
H21D H 0.9267 0.8461 0.0394 0.175 Uiso 1 1 calc R U .
O22 O 0.6316(5) 0.3919(4) 0.2286(3) 0.0963(17) Uani 1 1 d D . .
H22A H 0.6216 0.3415 0.2293 0.144 Uiso 1 1 calc R U .
O23 O 0.9811(16) -0.3457(15) 0.4218(9) 0.120 Uiso 0.3333 1 d D U P
H23C H 0.9824 -0.2969 0.3983 0.180 Uiso 0.3333 1 calc R U P

loop_
_atom_site_aniso_label
_atom_site_aniso_U_11
_atom_site_aniso_U_22
_atom_site_aniso_U_33
_atom_site_aniso_U_23
_atom_site_aniso_U_13
_atom_site_aniso_U_12
Cu1 0.0502(4) 0.0417(4) 0.0311(3) 0.0031(3) -0.0025(3) -0.0213(3)
Cu2 0.0492(4) 0.0392(4) 0.0348(3) 0.0068(3) -0.0047(3) -0.0188(3)
Cu3 0.0620(5) 0.0452(4) 0.0288(3) 0.0035(3) -0.0063(3) -0.0280(3)
Cu4 0.0621(5) 0.0409(4) 0.0309(3) 0.0005(3) -0.0037(3) -0.0262(3)
N1 0.048(3) 0.043(3) 0.035(2) 0.0021(18) -0.0044(19) -0.017(2)
N2 0.044(3) 0.041(2) 0.041(2) 0.0013(19) -0.0020(19) -0.015(2)
N3 0.080(4) 0.047(3) 0.038(2) -0.006(2) -0.002(2) -0.031(3)
N4 0.077(4) 0.059(3) 0.029(2) -0.002(2) 0.000(2) -0.042(3)
O1 0.054(2) 0.0412(19) 0.0268(15) 0.0037(14) -0.0057(14) -0.0262(17)
O2 0.048(2) 0.049(2) 0.0341(17) 0.0206(16) -0.0059(15) -0.0174(18)
O3 0.093(3) 0.051(2) 0.0286(17) 0.0040(16) -0.0050(18) -0.041(2)
O4 0.098(3) 0.058(3) 0.040(2) 0.0032(18) -0.012(2) -0.047(3)
O5 0.093(3) 0.046(2) 0.062(3) -0.006(2) -0.022(2) -0.029(2)
O6 0.086(4) 0.089(4) 0.072(3) -0.022(3) 0.008(2) -0.057(3)
O7 0.063(3) 0.056(2) 0.0389(19) -0.0016(17) 0.0093(17) -0.029(2)
O8 0.074(3) 0.061(3) 0.0360(19) 0.0029(17) -0.0085(19) -0.039(2)
O9 0.073(3) 0.102(4) 0.051(2) -0.021(2) 0.009(2) -0.034(3)
O10 0.062(3) 0.144(6) 0.052(3) 0.003(3) -0.007(2) -0.008(3)
O11 0.055(3) 0.051(2) 0.058(2) 0.0216(19) -0.0033(19) -0.012(2)
C1 0.053(3) 0.042(3) 0.042(3) 0.005(2) 0.001(2) -0.022(3)
C2 0.054(4) 0.066(4) 0.045(3) -0.002(3) -0.005(3) -0.027(3)
C3 0.073(5) 0.089(5) 0.054(4) -0.013(3) -0.001(3) -0.045(4)
C4 0.059(4) 0.090(6) 0.072(4) 0.003(4) -0.012(4) -0.035(4)
C5 0.062(4) 0.070(4) 0.066(4) -0.010(3) 0.010(3) -0.024(4)
C6 0.059(4) 0.043(3) 0.055(3) 0.003(3) -0.006(3) -0.021(3)
C7 0.048(3) 0.037(3) 0.041(3) 0.001(2) 0.007(2) -0.017(3)
C8 0.056(3) 0.036(3) 0.032(2) 0.001(2) -0.001(2) -0.017(3)
C9 0.057(4) 0.040(3) 0.033(2) 0.001(2) 0.007(2) -0.016(3)
C10 0.070(4) 0.033(3) 0.032(2) 0.000(2) 0.002(3) -0.014(3)
C11 0.063(4) 0.037(3) 0.030(2) 0.001(2) -0.003(2) -0.015(3)
C12 0.053(3) 0.038(3) 0.030(2) 0.001(2) -0.003(2) -0.018(3)
C13 0.055(3) 0.035(3) 0.029(2) -0.001(2) 0.001(2) -0.017(2)
C14 0.076(4) 0.045(3) 0.035(3) 0.011(2) 0.002(3) -0.014(3)
C15 0.121(7) 0.065(5) 0.078(5) 0.026(4) -0.003(5) -0.043(5)
C16 0.138(8) 0.073(5) 0.043(3) 0.012(3) 0.025(4) -0.015(5)
C17 0.107(6) 0.077(5) 0.046(3) 0.025(3) -0.007(4) -0.024(4)
C18 0.053(3) 0.041(3) 0.034(3) -0.002(2) -0.009(2) -0.015(3)
C19 0.049(4) 0.054(4) 0.046(3) 0.007(3) -0.003(3) -0.019(3)
C20 0.058(4) 0.068(4) 0.062(4) -0.001(3) 0.013(3) -0.018(4)
C21 0.079(6) 0.103(7) 0.105(6) -0.011(5) 0.032(5) -0.028(5)
C22 0.054(5) 0.130(9) 0.146(9) -0.020(7) 0.016(5) -0.032(6)
C23 0.062(5) 0.103(7) 0.106(6) 0.001(5) -0.010(4) -0.040(5)
C24 0.058(4) 0.069(4) 0.063(4) 0.005(3) -0.015(3) -0.027(4)
C25 0.085(5) 0.090(6) 0.071(4) -0.005(4) -0.021(4) -0.048(5)
C26 0.085(6) 0.075(5) 0.086(5) -0.033(4) 0.022(4) -0.028(4)
C27 0.068(5) 0.069(5) 0.071(4) -0.025(4) 0.002(3) -0.016(4)
C28 0.083(6) 0.098(6) 0.064(4) -0.030(4) 0.004(4) -0.026(5)
C31 0.098(5) 0.051(4) 0.047(3) -0.011(3) 0.009(3) -0.043(4)
C32 0.143(8) 0.080(5) 0.046(3) -0.001(3) -0.014(4) -0.082(6)
C33 0.180(11) 0.119(8) 0.060(5) -0.014(5) -0.012(6) -0.103(8)
C34 0.233(16) 0.134(10) 0.068(6) -0.050(6) 0.025(8) -0.101(11)
C35 0.154(11) 0.128(9) 0.096(7) -0.062(7) 0.035(7) -0.041(8)
C36 0.123(8) 0.073(5) 0.074(5) -0.022(4) 0.013(5) -0.033(5)
C37 0.103(5) 0.049(4) 0.045(3) 0.001(3) 0.002(3) -0.043(4)
C38 0.085(5) 0.053(4) 0.041(3) 0.007(3) -0.003(3) -0.038(3)
C39 0.071(4) 0.046(3) 0.037(3) 0.007(2) -0.002(3) -0.035(3)
C40 0.083(5) 0.052(3) 0.038(3) 0.000(2) -0.003(3) -0.039(3)
C41 0.109(6) 0.075(4) 0.032(3) 0.004(3) -0.001(3) -0.056(4)
C42 0.116(6) 0.062(4) 0.047(3) 0.005(3) 0.004(4) -0.055(4)
C43 0.109(6) 0.067(4) 0.059(4) -0.002(3) 0.000(4) -0.055(4)
C44 0.145(8) 0.083(5) 0.063(4) 0.014(4) 0.004(5) -0.080(6)
C45 0.177(13) 0.154(12) 0.229(15) 0.045(11) 0.071(11) -0.088(11)
C46 0.227(13) 0.109(8) 0.089(6) 0.055(6) -0.034(7) -0.097(8)
C47 0.52(3) 0.133(10) 0.082(7) -0.002(6) 0.048(11) -0.221(16)
C48 0.085(5) 0.069(4) 0.028(3) 0.008(3) -0.003(3) -0.042(4)
C49 0.109(6) 0.081(5) 0.030(3) 0.000(3) -0.003(3) -0.069(5)
C50 0.152(8) 0.084(6) 0.043(3) -0.017(3) 0.018(4) -0.078(6)
C51 0.242(14) 0.117(8) 0.057(5) -0.037(5) 0.025(6) -0.116(9)
C52 0.33(3) 0.196(15) 0.059(6) -0.030(8) 0.004(10) -0.202(17)
C53 0.208(15) 0.185(13) 0.061(6) 0.009(7) -0.040(7) -0.150(12)
C54 0.138(8) 0.144(9) 0.046(4) 0.018(5) -0.029(5) -0.104(8)
C55 0.116(9) 0.201(13) 0.091(6) 0.031(7) -0.050(6) -0.094(9)
C56 0.114(7) 0.085(6) 0.090(6) -0.030(5) 0.030(5) -0.041(5)
C57 0.082(6) 0.114(7) 0.104(6) -0.026(5) -0.008(5) -0.049(6)
C58 0.099(8) 0.134(10) 0.118(8) -0.030(7) 0.006(6) -0.010(7)
C61 0.097(5) 0.059(4) 0.033(3) -0.011(3) 0.007(3) -0.048(4)
C62 0.126(7) 0.068(5) 0.060(4) -0.018(3) -0.005(4) -0.054(5)
C63 0.060(4) 0.068(4) 0.036(3) 0.004(3) -0.008(3) -0.032(3)
C64 0.097(6) 0.145(8) 0.066(4) -0.032(5) 0.029(4) -0.086(6)
C65 0.078(5) 0.051(3) 0.040(3) -0.007(3) -0.009(3) -0.033(3)
C66 0.095(6) 0.109(6) 0.037(3) -0.001(3) 0.003(3) -0.055(5)
C67 0.057(4) 0.058(4) 0.064(4) 0.008(3) -0.007(3) -0.024(3)
C68 0.098(7) 0.084(6) 0.095(6) 0.010(5) -0.033(5) 0.011(5)
C71 0.187(15) 0.127(11) 0.130(9) -0.046(8) -0.012(9) -0.060(10)
C72 0.166(13) 0.157(13) 0.175(12) -0.051(10) 0.031(10) -0.073(11)
C73 0.145(12) 0.202(16) 0.227(16) -0.038(13) 0.033(11) -0.124(12)
C74 0.25(2) 0.164(15) 0.255(18) -0.123(14) 0.092(15) -0.097(14)
C75 0.169(14) 0.135(11) 0.221(15) -0.094(11) 0.041(11) -0.083(11)
C76 0.33(3) 0.19(2) 0.50(4) -0.14(2) 0.23(3) -0.17(2)
O20 0.139(7) 0.153(8) 0.251(10) -0.121(8) -0.005(7) -0.047(6)
O21 0.101(5) 0.148(6) 0.125(5) -0.050(5) 0.041(4) -0.069(5)
O22 0.100(5) 0.071(4) 0.116(4) -0.007(3) 0.009(4) -0.038(3)

loop_
_atom_type_symbol
_atom_type_description
_atom_type_scat_dispersion_real
_atom_type_scat_dispersion_imag
_atom_type_scat_source
C C 0.0033 0.0016 'International Tables Vol C Tables 4.2.6.8 and 6.1.1.4'
H H 0.0000 0.0000 'International Tables Vol C Tables 4.2.6.8 and 6.1.1.4'
N N 0.0061 0.0033 'International Tables Vol C Tables 4.2.6.8 and 6.1.1.4'
O O 0.0106 0.0060 'International Tables Vol C Tables 4.2.6.8 and 6.1.1.4'
Cu Cu 0.3201 1.2651 'International Tables Vol C Tables 4.2.6.8 and 6.1.1.4'

loop_
_geom_angle_atom_site_label_1
_geom_angle_atom_site_label_2
_geom_angle_atom_site_label_3
_geom_angle
O7 Cu1 O1 96.35(15)
O7 Cu1 O2 174.79(15)
O1 Cu1 O2 79.21(14)
O7 Cu1 N2 95.02(17)
O1 Cu1 N2 157.63(16)
O2 Cu1 N2 90.08(16)
O7 Cu1 O5 91.70(17)
O1 Cu1 O5 94.41(14)
O2 Cu1 O5 85.97(17)
N2 Cu1 O5 104.45(17)
O7 Cu1 Cu2 134.32(12)
O1 Cu1 Cu2 38.58(10)
O2 Cu1 Cu2 40.95(10)
N2 Cu1 Cu2 129.60(13)
O5 Cu1 Cu2 86.53(12)
O1 Cu2 O11 100.48(16)
O1 Cu2 O2 79.30(14)
O11 Cu2 O2 178.09(18)
O1 Cu2 N1 161.78(17)
O11 Cu2 N1 91.88(17)
O2 Cu2 N1 88.78(16)
O1 Cu2 Cu1 39.02(10)
O11 Cu2 Cu1 139.34(12)
O2 Cu2 Cu1 40.61(10)
N1 Cu2 Cu1 126.58(13)
O1 Cu3 O4 98.15(14)
O1 Cu3 O3 79.70(13)
O4 Cu3 O3 173.71(19)
O1 Cu3 N4 163.71(17)
O4 Cu3 N4 91.03(17)
O3 Cu3 N4 89.75(16)
O1 Cu3 O10 94.39(16)
O4 Cu3 O10 95.8(2)
O3 Cu3 O10 90.2(2)
N4 Cu3 O10 98.05(19)
O1 Cu3 Cu4 38.88(10)
O4 Cu3 Cu4 136.47(11)
O3 Cu3 Cu4 40.87(9)
N4 Cu3 Cu4 129.00(13)
O10 Cu3 Cu4 94.56(15)
O1 Cu4 O8 95.95(14)
O1 Cu4 O3 79.68(14)
O8 Cu4 O3 174.47(17)
O1 Cu4 N3 163.56(18)
O8 Cu4 N3 94.92(17)
O3 Cu4 N3 90.08(16)
O1 Cu4 O6 97.48(16)
O8 Cu4 O6 89.58(17)
O3 Cu4 O6 87.65(17)
N3 Cu4 O6 94.89(19)
O1 Cu4 Cu3 38.49(9)
O8 Cu4 Cu3 134.18(12)
O3 Cu4 Cu3 41.24(10)
N3 Cu4 Cu3 130.46(13)
O6 Cu4 Cu3 92.03(11)
C7 N1 C1 115.3(4)
C7 N1 Cu2 124.1(4)
C1 N1 Cu2 120.6(3)
C18 N2 C19 114.4(4)
C18 N2 Cu1 124.7(4)
C19 N2 Cu1 120.7(3)
C37 N3 C31 116.2(5)
C37 N3 Cu4 124.1(4)
C31 N3 Cu4 119.6(3)
C48 N4 C49 115.8(4)
C48 N4 Cu3 124.5(4)
C49 N4 Cu3 119.6(3)
Cu2 O1 Cu3 117.76(17)
Cu2 O1 Cu1 102.41(14)
Cu3 O1 Cu1 113.27(17)
Cu2 O1 Cu4 114.57(17)
Cu3 O1 Cu4 102.64(14)
Cu1 O1 Cu4 105.96(16)
C13 O2 Cu1 131.8(3)
C13 O2 Cu2 129.0(3)
Cu1 O2 Cu2 98.45(13)
C39 O3 Cu4 128.1(3)
C39 O3 Cu3 132.3(3)
Cu4 O3 Cu3 97.89(15)
C61 O4 Cu3 132.7(4)
C61 O5 Cu1 125.8(4)
C63 O6 Cu4 120.3(4)
C63 O7 Cu1 121.3(4)
C65 O8 Cu4 125.3(4)
C67 O10 Cu3 128.3(4)
C67 O11 Cu2 129.6(4)
C6 C1 C2 121.5(5)
C6 C1 N1 120.6(5)
C2 C1 N1 117.9(5)
C3 C2 C1 118.1(6)
C3 C2 C28 120.9(6)
C1 C2 C28 120.9(6)
C2 C3 C4 122.1(6)
C2 C3 H3 118.9
C4 C3 H3 118.9
C3 C4 C5 118.3(7)
C3 C4 H4 120.9
C5 C4 H4 120.9
C4 C5 C6 121.9(7)
C4 C5 H5 119.1
C6 C5 H5 119.1
C1 C6 C5 118.2(6)
C1 C6 C27 121.8(6)
C5 C6 C27 120.0(6)
N1 C7 C8 127.3(5)
N1 C7 H7 116.3
C8 C7 H7 116.3
C9 C8 C13 119.5(5)
C9 C8 C7 117.6(5)
C13 C8 C7 122.7(4)
C10 C9 C8 123.6(5)
C10 C9 H9 118.2
C8 C9 H9 118.2
C11 C10 C9 116.8(5)
C11 C10 C14 122.5(5)
C9 C10 C14 120.4(5)
C10 C11 C12 123.0(5)
C10 C11 H11 118.5
C12 C11 H11 118.5
C13 C12 C11 118.9(5)
C13 C12 C18 123.5(4)
C11 C12 C18 117.5(5)
O2 C13 C12 120.9(5)
O2 C13 C8 121.1(5)
C12 C13 C8 118.0(4)
C15 C14 C16 109.4(6)
C15 C14 C10 108.5(5)
C16 C14 C10 110.2(5)
C15 C14 C17 108.0(6)
C16 C14 C17 109.8(6)
C10 C14 C17 110.9(5)
C14 C15 H15A 109.5
C14 C15 H15B 109.5
H15A C15 H15B 109.5
C14 C15 H15C 109.5
H15A C15 H15C 109.5
H15B C15 H15C 109.5
C14 C16 H16A 109.5
C14 C16 H16B 109.5
H16A C16 H16B 109.5
C14 C16 H16C 109.5
H16A C16 H16C 109.5
H16B C16 H16C 109.5
C14 C17 H17A 109.5
C14 C17 H17B 109.5
H17A C17 H17B 109.5
C14 C17 H17C 109.5
H17A C17 H17C 109.5
H17B C17 H17C 109.5
N2 C18 C12 128.6(5)
N2 C18 H18 115.7
C12 C18 H18 115.7
C24 C19 C20 122.2(6)
C24 C19 N2 119.0(6)
C20 C19 N2 118.7(5)
C21 C20 C19 117.4(7)
C21 C20 C26 120.8(7)
C19 C20 C26 121.7(6)
C22 C21 C20 121.6(9)
C22 C21 H21 119.2
C20 C21 H21 119.2
C21 C22 C23 120.5(9)
C21 C22 H22 119.7
C23 C22 H22 119.7
C22 C23 C24 120.7(8)
C22 C23 H23 119.6
C24 C23 H23 119.6
C19 C24 C23 117.5(7)
C19 C24 C25 121.9(6)
C23 C24 C25 120.6(7)
C24 C25 H25A 109.5
C24 C25 H25B 109.5
H25A C25 H25B 109.5
C24 C25 H25C 109.5
H25A C25 H25C 109.5
H25B C25 H25C 109.5
C20 C26 H26A 109.5
C20 C26 H26B 109.5
H26A C26 H26B 109.5
C20 C26 H26C 109.5
H26A C26 H26C 109.5
H26B C26 H26C 109.5
C6 C27 H27A 109.5
C6 C27 H27B 109.5
H27A C27 H27B 109.5
C6 C27 H27C 109.5
H27A C27 H27C 109.5
H27B C27 H27C 109.5
C2 C28 H28A 109.5
C2 C28 H28B 109.5
H28A C28 H28B 109.5
C2 C28 H28C 109.5
H28A C28 H28C 109.5
H28B C28 H28C 109.5
C36 C31 C32 124.3(7)
C36 C31 N3 116.3(7)
C32 C31 N3 119.3(7)
C33 C32 C31 114.4(9)
C33 C32 C57 123.1(8)
C31 C32 C57 122.4(6)
C34 C33 C32 123.3(10)
C34 C33 H33 118.3
C32 C33 H33 118.3
C35 C34 C33 120.5(9)
C35 C34 H34 119.8
C33 C34 H34 119.8
C34 C35 C36 121.5(11)
C34 C35 H35 119.3
C36 C35 H35 119.3
C31 C36 C35 116.0(9)
C31 C36 C58 124.5(7)
C35 C36 C58 119.5(9)
N3 C37 C38 127.2(5)
N3 C37 H37 116.4
C38 C37 H37 116.4
C39 C38 C43 120.3(5)
C39 C38 C37 123.7(5)
C43 C38 C37 116.0(5)
O3 C39 C38 122.0(5)
O3 C39 C40 120.2(5)
C38 C39 C40 117.7(5)
C41 C40 C39 118.6(5)
C41 C40 C48 117.8(5)
C39 C40 C48 123.6(5)
C42 C41 C40 124.7(5)
C42 C41 H41 117.6
C40 C41 H41 117.6
C41 C42 C43 115.9(5)
C41 C42 C44 122.7(6)
C43 C42 C44 121.4(6)
C42 C43 C38 122.8(6)
C42 C43 H43 118.6
C38 C43 H43 118.6
C47 C44 C46 113.0(9)
C47 C44 C42 112.8(7)
C46 C44 C42 109.4(6)
C47 C44 C45 108.7(10)
C46 C44 C45 106.4(8)
C42 C44 C45 106.2(7)
C44 C45 H45A 109.5
C44 C45 H45B 109.5
H45A C45 H45B 109.5
C44 C45 H45C 109.5
H45A C45 H45C 109.5
H45B C45 H45C 109.5
C44 C46 H46A 109.5
C44 C46 H46B 109.5
H46A C46 H46B 109.5
C44 C46 H46C 109.5
H46A C46 H46C 109.5
H46B C46 H46C 109.5
C44 C47 H47A 109.5
C44 C47 H47B 109.5
H47A C47 H47B 109.5
C44 C47 H47C 109.5
H47A C47 H47C 109.5
H47B C47 H47C 109.5
N4 C48 C40 129.5(5)
N4 C48 H48 115.2
C40 C48 H48 115.2
C54 C49 C50 124.4(7)
C54 C49 N4 118.0(8)
C50 C49 N4 117.5(6)
C49 C50 C51 117.0(9)
C49 C50 C56 122.8(6)
C51 C50 C56 120.2(10)
C52 C51 C50 119.6(12)
C52 C51 H51 120.2
C50 C51 H51 120.2
C53 C52 C51 122.7(12)
C53 C52 H52 118.7
C51 C52 H52 118.7
C52 C53 C54 121.6(13)
C52 C53 H53 119.2
C54 C53 H53 119.2
C49 C54 C53 114.7(11)
C49 C54 C55 122.4(8)
C53 C54 C55 122.8(10)
C54 C55 H55A 109.5
C54 C55 H55B 109.5
H55A C55 H55B 109.5
C54 C55 H55C 109.5
H55A C55 H55C 109.5
H55B C55 H55C 109.5
C50 C56 H56A 109.5
C50 C56 H56B 109.5
H56A C56 H56B 109.5
C50 C56 H56C 109.5
H56A C56 H56C 109.5
H56B C56 H56C 109.5
O5 C61 O4 126.8(5)
O5 C61 C62 118.9(6)
O4 C61 C62 114.2(6)
C61 C62 H62A 109.5
C61 C62 H62B 109.5
H62A C62 H62B 109.5
C61 C62 H62C 109.5
H62A C62 H62C 109.5
H62B C62 H62C 109.5
O6 C63 O7 125.4(6)
O6 C63 C64 119.1(6)
O7 C63 C64 115.5(6)
C63 C64 H64A 109.5
C63 C64 H64B 109.5
H64A C64 H64B 109.5
C63 C64 H64C 109.5
H64A C64 H64C 109.5
H64B C64 H64C 109.5
O9 C65 O8 126.1(5)
O9 C65 C66 118.5(6)
O8 C65 C66 115.4(6)
C65 C66 H66A 109.5
C65 C66 H66B 109.5
H66A C66 H66B 109.5
C65 C66 H66C 109.5
H66A C66 H66C 109.5
H66B C66 H66C 109.5
O10 C67 O11 128.0(6)
O10 C67 C68 118.8(6)
O11 C67 C68 113.3(6)
C67 C68 H68A 109.5
C67 C68 H68B 109.5
H68A C68 H68B 109.5
C67 C68 H68C 109.5
H68A C68 H68C 109.5
H68B C68 H68C 109.5
O20 C71 C72 115.2(11)
O20 C71 H71A 108.5
C72 C71 H71A 108.5
O20 C71 H71B 108.5
C72 C71 H71B 108.5
H71A C71 H71B 107.5
C71 C72 H72A 109.5
C71 C72 H72B 109.5
H72A C72 H72B 109.5
C71 C72 H72C 109.5
H72A C72 H72C 109.5
H72B C72 H72C 109.5
O21 C73 C74 115.8(12)
O21 C73 H73A 108.3
C74 C73 H73A 108.3
O21 C73 H73B 108.3
C74 C73 H73B 108.3
H73A C73 H73B 107.4
C73 C74 H74A 109.5
C73 C74 H74B 109.5
H74A C74 H74B 109.5
C73 C74 H74C 109.5
H74A C74 H74C 109.5
H74B C74 H74C 109.5
C76 C75 O22 133.4(14)
C76 C75 H75A 103.9
O22 C75 H75A 103.9
C76 C75 H75B 103.9
O22 C75 H75B 103.9
H75A C75 H75B 105.4
C75 C76 H76A 109.5
C75 C76 H76B 109.5
H76A C76 H76B 109.5
C75 C76 H76C 109.5
H76A C76 H76C 109.5
H76B C76 H76C 109.5
C78 C77 O23 133(3)
C78 C77 H77A 103.9
O23 C77 H77A 103.9
C78 C77 H77B 103.9
O23 C77 H77B 103.9
H77A C77 H77B 105.4
C77 C78 H78A 109.5
C77 C78 H78B 109.5
H78A C78 H78B 109.5
C77 C78 H78C 109.5
H78A C78 H78C 109.5
H78B C78 H78C 109.5
C71 O20 H20 109.5
C73 O21 H21D 109.5
C75 O22 H22A 109.5
C77 O23 H23C 109.5

loop_
_geom_bond_atom_site_label_1
_geom_bond_atom_site_label_2
_geom_bond_distance
Cu1 O7 1.922(4)
Cu1 O1 1.928(3)
Cu1 O2 1.968(3)
Cu1 N2 1.993(4)
Cu1 O5 2.308(4)
Cu1 Cu2 2.9907(10)
Cu2 O1 1.910(3)
Cu2 O11 1.912(4)
Cu2 O2 1.981(3)
Cu2 N1 1.988(4)
Cu3 O1 1.912(3)
Cu3 O4 1.933(4)
Cu3 O3 1.995(4)
Cu3 N4 2.008(4)
Cu3 O10 2.280(5)
Cu3 Cu4 2.9977(8)
Cu4 O1 1.928(3)
Cu4 O8 1.935(3)
Cu4 O3 1.980(3)
Cu4 N3 1.989(5)
Cu4 O6 2.318(5)
N1 C7 1.292(6)
N1 C1 1.442(7)
N2 C18 1.277(6)
N2 C19 1.467(7)
N3 C37 1.288(7)
N3 C31 1.441(7)
N4 C48 1.278(7)
N4 C49 1.449(7)
O2 C13 1.300(5)
O3 C39 1.302(6)
O4 C61 1.260(7)
O5 C61 1.231(7)
O6 C63 1.230(7)
O7 C63 1.276(7)
O8 C65 1.260(7)
O9 C65 1.236(7)
O10 C67 1.196(8)
O11 C67 1.255(7)
C1 C6 1.379(8)
C1 C2 1.394(8)
C2 C3 1.374(9)
C2 C28 1.491(9)
C3 C4 1.378(10)
C3 H3 0.9300
C4 C5 1.378(9)
C4 H4 0.9300
C5 C6 1.385(9)
C5 H5 0.9300
C6 C27 1.514(8)
C7 C8 1.450(7)
C7 H7 0.9300
C8 C9 1.388(7)
C8 C13 1.416(7)
C9 C10 1.382(8)
C9 H9 0.9300
C10 C11 1.362(8)
C10 C14 1.538(7)
C11 C12 1.424(7)
C11 H11 0.9300
C12 C13 1.412(7)
C12 C18 1.437(8)
C14 C15 1.510(9)
C14 C16 1.525(9)
C14 C17 1.541(9)
C15 H15A 0.9600
C15 H15B 0.9600
C15 H15C 0.9600
C16 H16A 0.9600
C16 H16B 0.9600
C16 H16C 0.9600
C17 H17A 0.9600
C17 H17B 0.9600
C17 H17C 0.9600
C18 H18 0.9300
C19 C24 1.383(9)
C19 C20 1.393(9)
C20 C21 1.373(10)
C20 C26 1.502(10)
C21 C22 1.355(13)
C21 H21 0.9300
C22 C23 1.367(12)
C22 H22 0.9300
C23 C24 1.389(10)
C23 H23 0.9300
C24 C25 1.511(10)
C25 H25A 0.9600
C25 H25B 0.9600
C25 H25C 0.9600
C26 H26A 0.9600
C26 H26B 0.9600
C26 H26C 0.9600
C27 H27A 0.9600
C27 H27B 0.9600
C27 H27C 0.9600
C28 H28A 0.9600
C28 H28B 0.9600
C28 H28C 0.9600
C31 C36 1.376(11)
C31 C32 1.401(10)
C32 C33 1.400(10)
C32 C57 1.490(12)
C33 C34 1.348(15)
C33 H33 0.9300
C34 C35 1.331(15)
C34 H34 0.9300
C35 C36 1.424(12)
C35 H35 0.9300
C36 C58 1.507(13)
C37 C38 1.445(8)
C37 H37 0.9300
C38 C39 1.403(8)
C38 C43 1.419(8)
C39 C40 1.432(7)
C40 C41 1.403(8)
C40 C48 1.434(8)
C41 C42 1.379(9)
C41 H41 0.9300
C42 C43 1.385(8)
C42 C44 1.547(8)
C43 H43 0.9300
C44 C47 1.410(12)
C44 C46 1.515(11)
C44 C45 1.577(15)
C45 H45A 0.9600
C45 H45B 0.9600
C45 H45C 0.9600
C46 H46A 0.9600
C46 H46B 0.9600
C46 H46C 0.9600
C47 H47A 0.9600
C47 H47B 0.9600
C47 H47C 0.9600
C48 H48 0.9300
C49 C54 1.378(11)
C49 C50 1.383(11)
C50 C51 1.419(10)
C50 C56 1.471(11)
C51 C52 1.347(18)
C51 H51 0.9300
C52 C53 1.327(19)
C52 H52 0.9300
C53 C54 1.438(14)
C53 H53 0.9300
C54 C55 1.473(14)
C55 H55A 0.9600
C55 H55B 0.9600
C55 H55C 0.9600
C56 H56A 0.9600
C56 H56B 0.9600
C56 H56C 0.9600
C61 C62 1.508(8)
C62 H62A 0.9600
C62 H62B 0.9600
C62 H62C 0.9600
C63 C64 1.515(9)
C64 H64A 0.9600
C64 H64B 0.9600
C64 H64C 0.9600
C65 C66 1.512(8)
C66 H66A 0.9600
C66 H66B 0.9600
C66 H66C 0.9600
C67 C68 1.534(10)
C68 H68A 0.9600
C68 H68B 0.9600
C68 H68C 0.9600
C71 O20 1.366(11)
C71 C72 1.370(11)
C71 H71A 0.9700
C71 H71B 0.9700
C72 H72A 0.9600
C72 H72B 0.9600
C72 H72C 0.9600
C73 O21 1.398(11)
C73 C74 1.440(12)
C73 H73A 0.9700
C73 H73B 0.9700
C74 H74A 0.9600
C74 H74B 0.9600
C74 H74C 0.9600
C75 C76 1.298(12)
C75 O22 1.343(11)
C75 H75A 0.9700
C75 H75B 0.9700
C76 H76A 0.9600
C76 H76B 0.9600
C76 H76C 0.9600
C77 C78 1.403(14)
C77 O23 1.403(16)
C77 H77A 0.9700
C77 H77B 0.9700
C78 H78A 0.9600
C78 H78B 0.9600
C78 H78C 0.9600
O20 H20 0.8200
O21 H21D 0.8200
O22 H22A 0.8200
O23 H23C 0.8200
